data_1554754
loop_
_publ_author_name
'Li, Dong-Hao'
'Yang, Liu-Pan'
'Chai, Hongxin'
'Jia, Fei'
'Ke, Hua'
'Jiang, Wei'

_publ_section_title
;
 Temperature-induced large amplitude conformational change in the complex
 of oxatub[4]arene revealed via rotaxane synthesis
;
_journal_issue 7
_journal_name_full 'Organic Chemistry Frontiers'
_journal_page_first 1027
_journal_paper_doi 10.1039/C9QO00159J
_journal_volume 6
_journal_year 2019
_chemical_formula_moiety 'C80 H104 O12, C28 H42 N2 O4, 2(F6 P), 2(H2 O)'
_chemical_formula_sum 'C108 H150 F12 N2 O18 P2'
_chemical_formula_weight 2054.23
_space_group_crystal_system monoclinic
_space_group_IT_number 14
_space_group_name_Hall '-P 2yn'
_space_group_name_H-M_alt 'P 1 21/n 1'
_atom_sites_solution_hydrogens mixed
_atom_sites_solution_primary dual
_audit_creation_date 2017-02-25
_audit_creation_method
;
Olex2 1.2
(compiled 2017.01.04 svn.r3372 for OlexSys, GUI svn.r5292)
;
_audit_update_record
;
2019-02-22 deposited with the CCDC.	2019-03-01 downloaded from the CCDC.
;
_cell_angle_alpha 90
_cell_angle_beta 109.616(2)
_cell_angle_gamma 90
_cell_formula_units_Z 4
_cell_length_a 17.6358(9)
_cell_length_b 25.0174(12)
_cell_length_c 26.0640(13)
_cell_measurement_reflns_used 9912
_cell_measurement_temperature 100
_cell_measurement_theta_max 65.93
_cell_measurement_theta_min 2.52
_cell_volume 10832.1(9)
_computing_cell_refinement 'SAINT v7.68A (Bruker, 2009)'
_computing_data_reduction 'SAINT v7.68A (Bruker, 2009)'
_computing_molecular_graphics 'Olex2 (Dolomanov et al., 2009)'
_computing_publication_material 'Olex2 (Dolomanov et al., 2009)'
_computing_structure_refinement 'ShelXL (Sheldrick, 2015)'
_computing_structure_solution 'ShelXT (Sheldrick, 2015)'
_diffrn_ambient_temperature 100
_diffrn_measured_fraction_theta_full 0.980
_diffrn_measured_fraction_theta_max 0.980
_diffrn_measurement_device_type 'Bruker APEX-II CCD'
_diffrn_measurement_method '\f and \w scans'
_diffrn_radiation_monochromator graphite
_diffrn_radiation_type CuK\a
_diffrn_radiation_wavelength 1.54178
_diffrn_reflns_av_R_equivalents 0.0620
_diffrn_reflns_av_unetI/netI 0.0315
_diffrn_reflns_Laue_measured_fraction_full 0.980
_diffrn_reflns_Laue_measured_fraction_max 0.980
_diffrn_reflns_limit_h_max 20
_diffrn_reflns_limit_h_min -20
_diffrn_reflns_limit_k_max 23
_diffrn_reflns_limit_k_min -29
_diffrn_reflns_limit_l_max 30
_diffrn_reflns_limit_l_min -30
_diffrn_reflns_number 244296
_diffrn_reflns_point_group_measured_fraction_full 0.980
_diffrn_reflns_point_group_measured_fraction_max 0.980
_diffrn_reflns_theta_full 67.127
_diffrn_reflns_theta_max 67.127
_diffrn_reflns_theta_min 2.521
_diffrn_standards_number 0
_exptl_absorpt_coefficient_mu 1.084
_exptl_absorpt_correction_T_max 0.7529
_exptl_absorpt_correction_T_min 0.6233
_exptl_absorpt_correction_type multi-scan
_exptl_absorpt_process_details
'SADABS-2008/1 (Bruker,2008) was used for absorption correction. wR2(int) was 0.0994 before and 0.0732 after correction. The Ratio of minimum to maximum transmission is 0.8279. The \l/2 correction factor is 0.0015.'
_exptl_crystal_colour colourless
_exptl_crystal_colour_primary colourless
_exptl_crystal_density_diffrn 1.260
_exptl_crystal_description block
_exptl_crystal_F_000 4376
_exptl_crystal_size_max 0.3
_exptl_crystal_size_mid 0.22
_exptl_crystal_size_min 0.17
_refine_diff_density_max 1.236
_refine_diff_density_min -0.649
_refine_diff_density_rms 0.065
_refine_ls_extinction_method none
_refine_ls_goodness_of_fit_ref 1.052
_refine_ls_hydrogen_treatment constr
_refine_ls_matrix_type full
_refine_ls_number_parameters 1340
_refine_ls_number_reflns 18969
_refine_ls_number_restraints 20
_refine_ls_restrained_S_all 1.053
_refine_ls_R_factor_all 0.0681
_refine_ls_R_factor_gt 0.0598
_refine_ls_shift/su_max 0.003
_refine_ls_shift/su_mean 0.000
_refine_ls_structure_factor_coef Fsqd
_refine_ls_weighting_details 'w=1/[\s^2^(Fo^2^)+(0.1022P)^2^+10.1705P] where P=(Fo^2^+2Fc^2^)/3'
_refine_ls_weighting_scheme calc
_refine_ls_wR_factor_gt 0.1741
_refine_ls_wR_factor_ref 0.1847
_reflns_Friedel_coverage 0.000
_reflns_number_gt 16293
_reflns_number_total 18969
_reflns_threshold_expression 'I > 2\s(I)'
_cod_data_source_file c9qo00159j2.cif
_cod_data_source_block cxy614_0m
_cod_database_code 1554754
_shelx_shelxl_version_number 2016/6
_shelx_space_group_comment
;
The symmetry employed for this shelxl refinement is uniquely defined
by the following loop, which should always be used as a source of
symmetry information in preference to the above space-group names.
They are only intended as comments.
;
_olex2_refinement_description
;
1. Fixed Uiso
 At 1.2 times of:
  All C(H) groups, All C(H,H) groups, All C(H,H,H,H) groups
 At 1.5 times of:
  All C(H,H,H) groups, All O(H,H) groups
2. Restrained distances
 C75A-C74A = C75-C74 = C75A-C76A = C76-C75
 1.53 with sigma of 0.02
 C74A-C76A = C76-C74
 2.52 with sigma of 0.04
 C75A-C73
 2.52 with sigma of 0.04
 C75-C73
 2.52 with sigma of 0.04
 H18D-H95A
 2.56 with sigma of 0.04
 H18D-H93B
 2.78 with sigma of 0.04
 P2A-F19 \\sim P2A-F18 \\sim P2A-F21 \\sim P2A-F20 \\sim P2A-F17
 with sigma of 0.02
3. Uiso/Uaniso restraints and constraints
Uanis(F10) = Uanis(F19)
Uanis(F11) = Uanis(F20)
Uanis(F12) = Uanis(F21)
Uanis(F9) = Uanis(F18)
Uanis(F3) = Uanis(F16)
Uanis(F6) = Uanis(F15)
Uanis(F4) = Uanis(F13)
Uanis(F5) = Uanis(F14)
Uanis(P2) = Uanis(P2A)
Uanis(F8) = Uanis(F17)
Uanis(C74) = Uanis(C74A)
Uanis(C75) = Uanis(C75A)
Uanis(C76) = Uanis(C76A)
4. Others
 Sof(P2A)=Sof(F17)=Sof(F18)=Sof(F19)=Sof(F20)=Sof(F21)=1-FVAR(1)
 Sof(P2)=Sof(F8)=Sof(F9)=Sof(F10)=Sof(F11)=Sof(F12)=FVAR(1)
 Sof(F13)=Sof(F14)=Sof(F15)=Sof(F16)=1-FVAR(2)
 Sof(F3)=Sof(F4)=Sof(F5)=Sof(F6)=FVAR(2)
 Sof(H73C)=Sof(H73D)=Sof(C74A)=Sof(H74C)=Sof(H74D)=Sof(C75A)=Sof(H75C)=
 Sof(H75D)=Sof(C76A)=Sof(H76D)=Sof(H76E)=Sof(H76F)=1-FVAR(3)
 Sof(H73A)=Sof(H73B)=Sof(C74)=Sof(H74A)=Sof(H74B)=Sof(C75)=Sof(H75A)=Sof(H75B)=
 Sof(C76)=Sof(H76A)=Sof(H76B)=Sof(H76C)=FVAR(3)
5.a Free rotating group:
 O17(H17C,H17D), O18(H18C,H18D)
5.b Secondary CH2 refined with riding coordinates:
 C11(H11A,H11B), C12(H12A,H12B), C13(H13A,H13B), C14(H14A,H14B), C15(H15A,
 H15B), C17(H17A,H17B), C18(H18A,H18B), C19(H19A,H19B), C31(H31A,H31B),
 C32(H32A,H32B), C33(H33A,H33B), C34(H34A,H34B), C35(H35A,H35B), C37(H37A,H37B),
  C38(H38A,H38B), C39(H39A,H39B), C51(H51A,H51B), C52(H52A,H52B), C53(H53A,
 H53B), C54(H54A,H54B), C55(H55A,H55B), C57(H57A,H57B), C58(H58A,H58B),
 C59(H59A,H59B), C71(H71A,H71B), C72(H72A,H72B), C73(H73A,H73B), C73(H73C,H73D),
  C77(H77A,H77B), C78(H78A,H78B), C79(H79A,H79B), C74(H74A,H74B), C75(H75A,
 H75B), C74A(H74C,H74D), C75A(H75C,H75D), C82(H82A,H82B), C84(H84A,H84B),
 C91(H91A,H91B), C92(H92A,H92B), C93(H93A,H93B), C94(H94A,H94B), C95(H95A,H95B),
  C96(H96A,H96B), C97(H97A,H97B), C98(H98A,H98B), C105(H10A,H10B), C107(H10F,
 H10G)
5.c Aromatic/amide H refined with riding coordinates:
 C2(H2), C3(H3), C7(H7), C8(H8), C23(H23), C24(H24), C28(H28), C29(H29),
 C43(H43), C44(H44), C48(H48), C49(H49), C63(H63), C64(H64), C68(H68), C69(H69),
  C85(H85), C87(H87), C89(H89), C100(H100), C102(H102), C104(H104)
5.d Idealised Me refined as rotating group:
 C16(H16A,H16B,H16C), C20(H20A,H20B,H20C), C36(H36A,H36B,H36C), C40(H40A,H40B,
 H40C), C56(H56A,H56B,H56C), C60(H60A,H60B,H60C), C80(H80A,H80B,H80C), C76(H76A,
 H76B,H76C), C76A(H76D,H76E,H76F), C81(H81A,H81B,H81C), C83(H83A,H83B,H83C),
 C106(H10C,H10D,H10E), C108(H10H,H10I,H10J)
;
_olex2_submission_special_instructions 'No special instructions were received'

loop_
_space_group_symop_operation_xyz
'x, y, z'
'-x+1/2, y+1/2, -z+1/2'
'-x, -y, -z'
'x-1/2, -y-1/2, z-1/2'

loop_
_atom_site_label
_atom_site_type_symbol
_atom_site_fract_x
_atom_site_fract_y
_atom_site_fract_z
_atom_site_U_iso_or_equiv
_atom_site_adp_type
_atom_site_occupancy
_atom_site_site_symmetry_order
_atom_site_calc_flag
_atom_site_refinement_flags_posn
_atom_site_refinement_flags_occupancy
_atom_site_disorder_assembly
_atom_site_disorder_group
O1 O 0.56058(9) 0.91189(7) 0.14811(6) 0.0309(4) Uani 1 1 d . . . .
O2 O 0.71100(9) 0.85673(5) 0.10617(6) 0.0247(3) Uani 1 1 d . . . .
O3 O 0.80292(10) 0.80066(6) 0.01082(7) 0.0303(3) Uani 1 1 d . . . .
O4 O 0.47398(10) 0.65525(7) 0.09337(7) 0.0359(4) Uani 1 1 d . . . .
O5 O 0.66386(10) 0.60028(6) 0.11070(6) 0.0283(3) Uani 1 1 d . . . .
O6 O 0.85015(11) 0.54956(7) 0.12988(7) 0.0395(4) Uani 1 1 d . . . .
O7 O 0.68095(9) 0.53965(6) 0.36793(6) 0.0299(3) Uani 1 1 d . . . .
O8 O 0.87040(9) 0.59683(6) 0.38850(6) 0.0264(3) Uani 1 1 d . . . .
O9 O 1.06317(9) 0.64388(6) 0.40899(7) 0.0303(3) Uani 1 1 d . . . .
O10 O 0.74589(11) 0.80795(7) 0.48630(7) 0.0374(4) Uani 1 1 d . . . .
O11 O 0.84614(9) 0.85468(6) 0.39252(6) 0.0253(3) Uani 1 1 d . . . .
O12 O 0.99689(10) 0.90113(7) 0.34965(7) 0.0375(4) Uani 1 1 d . . . .
C1 C 0.63140(13) 0.91058(8) 0.19103(9) 0.0246(4) Uani 1 1 d . . . .
C2 C 0.63430(14) 0.90911(8) 0.24592(9) 0.0257(4) Uani 1 1 d . . . .
H2 H 0.585708 0.908095 0.254073 0.031 Uiso 1 1 calc R . . .
C3 C 0.70653(13) 0.90914(8) 0.28718(9) 0.0248(4) Uani 1 1 d . . . .
H3 H 0.707336 0.908973 0.323811 0.030 Uiso 1 1 calc R . . .
C4 C 0.78024(13) 0.90942(8) 0.27682(9) 0.0232(4) Uani 1 1 d . . . .
C5 C 0.85629(14) 0.90811(8) 0.31962(9) 0.0258(5) Uani 1 1 d . . . .
C6 C 0.92603(14) 0.90464(9) 0.30714(9) 0.0285(5) Uani 1 1 d . . . .
C7 C 0.92287(14) 0.90389(8) 0.25200(10) 0.0286(5) Uani 1 1 d . . . .
H7 H 0.971337 0.901355 0.243818 0.034 Uiso 1 1 calc R . . .
C8 C 0.85100(14) 0.90678(8) 0.21073(9) 0.0253(4) Uani 1 1 d . . . .
H8 H 0.850261 0.906922 0.174121 0.030 Uiso 1 1 calc R . . .
C9 C 0.77690(13) 0.90959(8) 0.22124(8) 0.0222(4) Uani 1 1 d . . . .
C10 C 0.70139(13) 0.91075(8) 0.17846(9) 0.0230(4) Uani 1 1 d . . . .
C11 C 0.86015(14) 0.90796(8) 0.37830(9) 0.0270(5) Uani 1 1 d . . . .
H11A H 0.913713 0.920389 0.402077 0.032 Uiso 1 1 calc R . . .
H11B H 0.818815 0.932313 0.383126 0.032 Uiso 1 1 calc R . . .
C12 C 0.69714(13) 0.91046(8) 0.11994(8) 0.0236(4) Uani 1 1 d . . . .
H12A H 0.643527 0.922856 0.096206 0.028 Uiso 1 1 calc R . . .
H12B H 0.738484 0.934651 0.114872 0.028 Uiso 1 1 calc R . . .
C13 C 0.48668(14) 0.91817(10) 0.15960(10) 0.0317(5) Uani 1 1 d . . . .
H13A H 0.490579 0.949194 0.183934 0.038 Uiso 1 1 calc R . . .
H13B H 0.475750 0.885787 0.177800 0.038 Uiso 1 1 calc R . . .
C14 C 0.42012(14) 0.92686(10) 0.10599(10) 0.0337(5) Uani 1 1 d . . . .
H14A H 0.368113 0.928701 0.112644 0.040 Uiso 1 1 calc R . . .
H14B H 0.417932 0.895718 0.082099 0.040 Uiso 1 1 calc R . . .
C15 C 0.43031(14) 0.97737(10) 0.07657(10) 0.0335(5) Uani 1 1 d . . . .
H15A H 0.446504 1.007069 0.103132 0.040 Uiso 1 1 calc R . . .
H15B H 0.474081 0.971810 0.061294 0.040 Uiso 1 1 calc R . . .
C16 C 0.35396(16) 0.99304(11) 0.03086(11) 0.0415(6) Uani 1 1 d . . . .
H16A H 0.336191 0.963170 0.005297 0.062 Uiso 1 1 calc GR . . .
H16B H 0.364718 1.024270 0.011674 0.062 Uiso 1 1 calc GR . . .
H16C H 0.311724 1.001778 0.046145 0.062 Uiso 1 1 calc GR . . .
C17 C 1.06988(15) 0.91550(11) 0.33955(11) 0.0395(6) Uani 1 1 d . . . .
H17A H 1.060310 0.947028 0.315249 0.047 Uiso 1 1 calc R . . .
H17B H 1.087977 0.885499 0.321745 0.047 Uiso 1 1 calc R . . .
C18 C 1.13286(17) 0.92814(13) 0.39349(12) 0.0476(7) Uani 1 1 d . . . .
H18A H 1.183747 0.937323 0.387349 0.057 Uiso 1 1 calc R . . .
H18B H 1.142817 0.895785 0.416684 0.057 Uiso 1 1 calc R . . .
C19 C 1.1098(2) 0.97406(13) 0.42380(12) 0.0532(8) Uani 1 1 d . . . .
H19A H 1.086474 1.003447 0.397861 0.064 Uiso 1 1 calc R . . .
H19B H 1.067958 0.961598 0.438570 0.064 Uiso 1 1 calc R . . .
C20 C 1.1814(2) 0.99532(16) 0.47032(14) 0.0695(10) Uani 1 1 d . . . .
H20A H 1.221536 1.009836 0.455648 0.104 Uiso 1 1 calc GR . . .
H20B H 1.205483 0.966191 0.495709 0.104 Uiso 1 1 calc GR . . .
H20C H 1.163317 1.023598 0.489525 0.104 Uiso 1 1 calc GR . . .
C21 C 0.68935(13) 0.79045(8) 0.03828(8) 0.0238(4) Uani 1 1 d . . . .
C22 C 0.63159(13) 0.75733(8) 0.05008(8) 0.0236(4) Uani 1 1 d . . . .
C23 C 0.57044(13) 0.77839(9) 0.06854(9) 0.0262(5) Uani 1 1 d . . . .
H23 H 0.566785 0.816000 0.072208 0.031 Uiso 1 1 calc R . . .
C24 C 0.51664(14) 0.74600(9) 0.08117(9) 0.0304(5) Uani 1 1 d . . . .
H24 H 0.475087 0.761327 0.091998 0.036 Uiso 1 1 calc R . . .
C25 C 0.52273(13) 0.68969(9) 0.07816(9) 0.0282(5) Uani 1 1 d . . . .
C26 C 0.58032(13) 0.66718(9) 0.06012(8) 0.0253(4) Uani 1 1 d . . . .
C27 C 0.63466(13) 0.70076(8) 0.04473(8) 0.0244(4) Uani 1 1 d . . . .
C28 C 0.69453(14) 0.67965(9) 0.02527(9) 0.0272(5) Uani 1 1 d . . . .
H28 H 0.696950 0.642088 0.020673 0.033 Uiso 1 1 calc R . . .
C29 C 0.74861(14) 0.71145(9) 0.01299(9) 0.0289(5) Uani 1 1 d . . . .
H29 H 0.787277 0.696045 -0.000643 0.035 Uiso 1 1 calc R . . .
C30 C 0.74742(14) 0.76744(9) 0.02047(9) 0.0264(5) Uani 1 1 d . . . .
C31 C 0.68966(14) 0.84941(8) 0.04821(8) 0.0248(4) Uani 1 1 d . . . .
H31A H 0.729340 0.867363 0.034732 0.030 Uiso 1 1 calc R . . .
H31B H 0.635796 0.864745 0.029087 0.030 Uiso 1 1 calc R . . .
C32 C 0.59371(14) 0.60794(9) 0.06346(9) 0.0270(5) Uani 1 1 d . . . .
H32A H 0.546720 0.589133 0.067609 0.032 Uiso 1 1 calc R . . .
H32B H 0.603016 0.594474 0.030353 0.032 Uiso 1 1 calc R . . .
C33 C 0.41549(16) 0.67709(11) 0.11500(12) 0.0400(6) Uani 1 1 d . . . .
H33A H 0.373549 0.696824 0.086249 0.048 Uiso 1 1 calc R . . .
H33B H 0.441798 0.702162 0.145116 0.048 Uiso 1 1 calc R . . .
C34 C 0.37809(17) 0.63111(12) 0.13563(13) 0.0464(7) Uani 1 1 d . . . .
H34A H 0.357324 0.604709 0.105905 0.056 Uiso 1 1 calc R . . .
H34B H 0.331614 0.644763 0.144915 0.056 Uiso 1 1 calc R . . .
C35 C 0.43511(19) 0.60290(14) 0.18508(15) 0.0571(8) Uani 1 1 d . . . .
H35A H 0.479903 0.587479 0.175038 0.068 Uiso 1 1 calc R . . .
H35B H 0.458428 0.629796 0.213934 0.068 Uiso 1 1 calc R . . .
C36 C 0.3975(3) 0.55880(15) 0.20833(17) 0.0716(10) Uani 1 1 d . . . .
H36A H 0.370702 0.533182 0.179512 0.107 Uiso 1 1 calc GR . . .
H36B H 0.358043 0.574236 0.223027 0.107 Uiso 1 1 calc GR . . .
H36C H 0.439594 0.540446 0.237509 0.107 Uiso 1 1 calc GR . . .
C37 C 0.87514(15) 0.77721(9) 0.00720(10) 0.0320(5) Uani 1 1 d . . . .
H37A H 0.862618 0.755065 -0.026100 0.038 Uiso 1 1 calc R . . .
H37B H 0.900621 0.754118 0.039213 0.038 Uiso 1 1 calc R . . .
C38 C 0.93127(16) 0.82228(10) 0.00535(11) 0.0365(5) Uani 1 1 d . . . .
H38A H 0.940200 0.845370 0.037702 0.044 Uiso 1 1 calc R . . .
H38B H 0.905480 0.844312 -0.027438 0.044 Uiso 1 1 calc R . . .
C39 C 1.01199(17) 0.80240(11) 0.00414(13) 0.0453(6) Uani 1 1 d . . . .
H39A H 1.002903 0.777045 -0.026501 0.054 Uiso 1 1 calc R . . .
H39B H 1.039800 0.782859 0.038328 0.054 Uiso 1 1 calc R . . .
C40 C 1.06572(19) 0.84779(13) -0.00223(15) 0.0558(8) Uani 1 1 d . . . .
H40A H 1.041922 0.864127 -0.038252 0.084 Uiso 1 1 calc GR . . .
H40B H 1.119146 0.833674 0.001493 0.084 Uiso 1 1 calc GR . . .
H40C H 1.070671 0.874755 0.025986 0.084 Uiso 1 1 calc GR . . .
C41 C 0.75544(14) 0.54473(8) 0.17442(9) 0.0267(5) Uani 1 1 d . . . .
C42 C 0.73523(13) 0.54437(8) 0.22312(9) 0.0239(4) Uani 1 1 d . . . .
C43 C 0.65435(13) 0.54442(8) 0.22199(9) 0.0262(5) Uani 1 1 d . . . .
H43 H 0.612092 0.545506 0.187849 0.031 Uiso 1 1 calc R . . .
C44 C 0.63564(13) 0.54295(8) 0.26853(9) 0.0273(5) Uani 1 1 d . . . .
H44 H 0.580795 0.542820 0.266391 0.033 Uiso 1 1 calc R . . .
C45 C 0.69705(13) 0.54160(8) 0.32014(9) 0.0249(4) Uani 1 1 d . . . .
C46 C 0.77686(13) 0.54248(8) 0.32376(9) 0.0229(4) Uani 1 1 d . . . .
C47 C 0.79685(13) 0.54431(8) 0.27499(9) 0.0235(4) Uani 1 1 d . . . .
C48 C 0.87799(13) 0.54616(8) 0.27616(9) 0.0260(5) Uani 1 1 d . . . .
H48 H 0.920213 0.546613 0.310329 0.031 Uiso 1 1 calc R . . .
C49 C 0.89687(14) 0.54729(9) 0.22931(10) 0.0296(5) Uani 1 1 d . . . .
H49 H 0.951640 0.548464 0.231339 0.036 Uiso 1 1 calc R . . .
C50 C 0.83518(15) 0.54673(9) 0.17796(9) 0.0295(5) Uani 1 1 d . . . .
C51 C 0.68997(15) 0.54601(8) 0.11978(9) 0.0287(5) Uani 1 1 d . . . .
H51A H 0.710819 0.533755 0.090936 0.034 Uiso 1 1 calc R . . .
H51B H 0.644791 0.522513 0.119771 0.034 Uiso 1 1 calc R . . .
C52 C 0.84213(13) 0.54294(8) 0.37855(9) 0.0238(4) Uani 1 1 d . . . .
H52A H 0.820614 0.530917 0.407151 0.029 Uiso 1 1 calc R . . .
H52B H 0.886556 0.518764 0.378506 0.029 Uiso 1 1 calc R . . .
C53 C 0.59881(14) 0.53105(9) 0.36544(10) 0.0311(5) Uani 1 1 d . . . .
H53A H 0.576920 0.498383 0.344188 0.037 Uiso 1 1 calc R . . .
H53B H 0.564823 0.561783 0.347558 0.037 Uiso 1 1 calc R . . .
C54 C 0.59905(15) 0.52504(10) 0.42309(10) 0.0351(5) Uani 1 1 d . . . .
H54A H 0.542676 0.525086 0.422607 0.042 Uiso 1 1 calc R . . .
H54B H 0.626345 0.556447 0.444490 0.042 Uiso 1 1 calc R . . .
C55 C 0.64034(15) 0.47454(10) 0.45174(10) 0.0363(5) Uani 1 1 d . . . .
H55A H 0.697727 0.475393 0.454575 0.044 Uiso 1 1 calc R . . .
H55B H 0.615212 0.443037 0.429550 0.044 Uiso 1 1 calc R . . .
C56 C 0.63477(18) 0.46856(14) 0.50858(12) 0.0520(7) Uani 1 1 d . . . .
H56A H 0.578187 0.465009 0.505804 0.078 Uiso 1 1 calc GR . . .
H56B H 0.658010 0.500186 0.530381 0.078 Uiso 1 1 calc GR . . .
H56C H 0.664530 0.436647 0.526089 0.078 Uiso 1 1 calc GR . . .
C57 C 0.93021(17) 0.53955(11) 0.12952(11) 0.0424(6) Uani 1 1 d . . . .
H57A H 0.950800 0.505312 0.148000 0.051 Uiso 1 1 calc R . . .
H57B H 0.967002 0.568597 0.148637 0.051 Uiso 1 1 calc R . . .
C58 C 0.9249(2) 0.53714(13) 0.07056(12) 0.0530(8) Uani 1 1 d . . . .
H58A H 0.886036 0.508897 0.051990 0.064 Uiso 1 1 calc R . . .
H58B H 0.978146 0.526905 0.068759 0.064 Uiso 1 1 calc R . . .
C59 C 0.8989(2) 0.58968(15) 0.04012(14) 0.0623(9) Uani 1 1 d . . . .
H59A H 0.938458 0.617817 0.057837 0.075 Uiso 1 1 calc R . . .
H59B H 0.846123 0.600496 0.042471 0.075 Uiso 1 1 calc R . . .
C60 C 0.8919(3) 0.5854(2) -0.02012(16) 0.0884(14) Uani 1 1 d . . . .
H60A H 0.870540 0.618894 -0.038823 0.133 Uiso 1 1 calc GR . . .
H60B H 0.855571 0.555917 -0.037229 0.133 Uiso 1 1 calc GR . . .
H60C H 0.945233 0.578505 -0.022700 0.133 Uiso 1 1 calc GR . . .
C61 C 0.95683(12) 0.66168(8) 0.44131(8) 0.0229(4) Uani 1 1 d . . . .
C62 C 0.90591(13) 0.69815(8) 0.45620(8) 0.0239(4) Uani 1 1 d . . . .
C63 C 0.84360(14) 0.68083(9) 0.47558(9) 0.0270(5) Uani 1 1 d . . . .
H63 H 0.837494 0.643689 0.480720 0.032 Uiso 1 1 calc R . . .
C64 C 0.79229(14) 0.71608(9) 0.48701(9) 0.0300(5) Uani 1 1 d . . . .
H64 H 0.752089 0.703328 0.500723 0.036 Uiso 1 1 calc R . . .
C65 C 0.79877(14) 0.77129(9) 0.47853(9) 0.0289(5) Uani 1 1 d . . . .
C66 C 0.85990(13) 0.79049(9) 0.46148(8) 0.0249(4) Uani 1 1 d . . . .
C67 C 0.91468(13) 0.75422(8) 0.45071(8) 0.0231(4) Uani 1 1 d . . . .
C68 C 0.97832(13) 0.77174(8) 0.43276(8) 0.0246(4) Uani 1 1 d . . . .
H68 H 0.985591 0.808975 0.428970 0.030 Uiso 1 1 calc R . . .
C69 C 1.02923(13) 0.73662(9) 0.42084(9) 0.0258(4) Uani 1 1 d . . . .
H69 H 1.072700 0.749609 0.410580 0.031 Uiso 1 1 calc R . . .
C70 C 1.01739(12) 0.68077(8) 0.42372(8) 0.0241(4) Uani 1 1 d . . . .
C71 C 0.93822(13) 0.60290(8) 0.43745(9) 0.0245(4) Uani 1 1 d . . . .
H71A H 0.984760 0.582020 0.435325 0.029 Uiso 1 1 calc R . . .
H71B H 0.924787 0.590711 0.469506 0.029 Uiso 1 1 calc R . . .
C72 C 0.86520(14) 0.84896(8) 0.45040(9) 0.0266(5) Uani 1 1 d . . . .
H72A H 0.826555 0.869443 0.462828 0.032 Uiso 1 1 calc R . . .
H72B H 0.920136 0.862462 0.469871 0.032 Uiso 1 1 calc R . . .
C73 C 0.67269(17) 0.78924(11) 0.49268(13) 0.0446(6) Uani 1 1 d D . . .
H73A H 0.680892 0.780217 0.531158 0.053 Uiso 0.323(4) 1 calc R P A 1
H73B H 0.651681 0.757435 0.469709 0.053 Uiso 0.323(4) 1 calc R P A 1
H73C H 0.684942 0.765392 0.524752 0.053 Uiso 0.677(4) 1 calc R P A 2
H73D H 0.640579 0.768944 0.460008 0.053 Uiso 0.677(4) 1 calc R P A 2
C77 C 1.12444(14) 0.66311(10) 0.38846(11) 0.0336(5) Uani 1 1 d . . . .
H77A H 1.166538 0.682535 0.417388 0.040 Uiso 1 1 calc R . . .
H77B H 1.100673 0.687836 0.357569 0.040 Uiso 1 1 calc R . . .
C78 C 1.16048(15) 0.61510(11) 0.36992(12) 0.0397(6) Uani 1 1 d . . . .
H78A H 1.177089 0.588744 0.399977 0.048 Uiso 1 1 calc R . . .
H78B H 1.209497 0.626581 0.362470 0.048 Uiso 1 1 calc R . . .
C79 C 1.10424(17) 0.58789(11) 0.31951(12) 0.0430(6) Uani 1 1 d . . . .
H79A H 1.054036 0.577970 0.326216 0.052 Uiso 1 1 calc R . . .
H79B H 1.089900 0.613607 0.288862 0.052 Uiso 1 1 calc R . . .
C80 C 1.1397(2) 0.53832(13) 0.30315(15) 0.0566(8) Uani 1 1 d . . . .
H80A H 1.100393 0.522601 0.270600 0.085 Uiso 1 1 calc GR . . .
H80B H 1.153186 0.512320 0.332994 0.085 Uiso 1 1 calc GR . . .
H80C H 1.188549 0.547935 0.295274 0.085 Uiso 1 1 calc GR . . .
C74 C 0.6107(7) 0.8412(5) 0.4721(5) 0.0475(12) Uani 0.323(4) 1 d D P A 1
H74A H 0.609466 0.852546 0.435437 0.057 Uiso 0.323(4) 1 calc R P A 1
H74B H 0.555553 0.830506 0.469575 0.057 Uiso 0.323(4) 1 calc R P A 1
C75 C 0.6374(7) 0.8868(4) 0.5107(4) 0.0587(11) Uani 0.323(4) 1 d D P A 1
H75A H 0.600325 0.917316 0.497021 0.070 Uiso 0.323(4) 1 calc R P A 1
H75B H 0.691764 0.898230 0.511972 0.070 Uiso 0.323(4) 1 calc R P A 1
C76 C 0.6399(9) 0.8729(5) 0.5694(5) 0.0779(15) Uani 0.323(4) 1 d D P A 1
H76A H 0.586401 0.861397 0.568520 0.117 Uiso 0.323(4) 1 calc GR P A 1
H76B H 0.656276 0.904575 0.592689 0.117 Uiso 0.323(4) 1 calc GR P A 1
H76C H 0.678726 0.844040 0.584038 0.117 Uiso 0.323(4) 1 calc GR P A 1
C74A C 0.6267(3) 0.8370(2) 0.5003(2) 0.0475(12) Uani 0.677(4) 1 d D P A 2
H74C H 0.609116 0.857747 0.465900 0.057 Uiso 0.677(4) 1 calc R P A 2
H74D H 0.577619 0.824574 0.507087 0.057 Uiso 0.677(4) 1 calc R P A 2
C75A C 0.6712(3) 0.8730(2) 0.5449(2) 0.0587(11) Uani 0.677(4) 1 d D P A 2
H75C H 0.717471 0.888326 0.536503 0.070 Uiso 0.677(4) 1 calc R P A 2
H75D H 0.692993 0.851822 0.578799 0.070 Uiso 0.677(4) 1 calc R P A 2
C76A C 0.6205(4) 0.9187(2) 0.5549(3) 0.0779(15) Uani 0.677(4) 1 d D P A 2
H76D H 0.603877 0.942367 0.523150 0.117 Uiso 0.677(4) 1 calc GR P A 2
H76E H 0.652307 0.938976 0.587128 0.117 Uiso 0.677(4) 1 calc GR P A 2
H76F H 0.572609 0.904032 0.560979 0.117 Uiso 0.677(4) 1 calc GR P A 2
O13 O 0.48386(11) 0.65210(7) 0.34545(9) 0.0441(5) Uani 1 1 d . . . .
O14 O 0.52063(12) 0.84345(7) 0.33302(11) 0.0553(6) Uani 1 1 d . . . .
O15 O 1.08399(12) 0.67211(8) 0.18361(9) 0.0510(5) Uani 1 1 d . . . .
O16 O 0.99870(11) 0.85667(7) 0.15135(8) 0.0413(4) Uani 1 1 d . . . .
N1 N 0.79019(11) 0.71967(7) 0.20643(7) 0.0240(4) Uani 1 1 d . . . .
N2 N 0.75500(11) 0.72067(7) 0.29408(7) 0.0241(4) Uani 1 1 d . . . .
C81 C 0.37688(17) 0.60122(12) 0.35347(14) 0.0494(7) Uani 1 1 d . . . .
H81A H 0.380554 0.578362 0.323857 0.074 Uiso 1 1 calc GR . . .
H81B H 0.321010 0.602234 0.352812 0.074 Uiso 1 1 calc GR . . .
H81C H 0.411442 0.586799 0.388465 0.074 Uiso 1 1 calc GR . . .
C82 C 0.40408(16) 0.65716(11) 0.34617(13) 0.0422(6) Uani 1 1 d . . . .
H82A H 0.368540 0.672828 0.311573 0.051 Uiso 1 1 calc R . . .
H82B H 0.402921 0.680425 0.376625 0.051 Uiso 1 1 calc R . . .
C83 C 0.4259(3) 0.91336(14) 0.3241(3) 0.0957(17) Uani 1 1 d . . . .
H83A H 0.433480 0.925570 0.290369 0.144 Uiso 1 1 calc GR . . .
H83B H 0.465160 0.931100 0.355307 0.144 Uiso 1 1 calc GR . . .
H83C H 0.371322 0.922197 0.323046 0.144 Uiso 1 1 calc GR . . .
C84 C 0.43807(19) 0.85355(12) 0.32939(17) 0.0591(9) Uani 1 1 d . . . .
H84A H 0.428398 0.840409 0.362483 0.071 Uiso 1 1 calc R . . .
H84B H 0.400405 0.835157 0.297282 0.071 Uiso 1 1 calc R . . .
C85 C 0.49520(15) 0.74857(10) 0.33829(11) 0.0364(5) Uani 1 1 d . . . .
H85 H 0.440732 0.754298 0.335568 0.044 Uiso 1 1 calc R . . .
C86 C 0.54521(16) 0.79159(10) 0.33763(12) 0.0382(6) Uani 1 1 d . . . .
C87 C 0.62563(15) 0.78309(10) 0.34168(11) 0.0356(5) Uani 1 1 d . . . .
H87 H 0.659924 0.812571 0.342413 0.043 Uiso 1 1 calc R . . .
C88 C 0.65453(14) 0.73140(9) 0.34461(9) 0.0297(5) Uani 1 1 d . . . .
C89 C 0.60546(15) 0.68839(10) 0.34587(10) 0.0326(5) Uani 1 1 d . . . .
H89 H 0.625994 0.653005 0.348693 0.039 Uiso 1 1 calc R . . .
C90 C 0.52680(15) 0.69702(10) 0.34302(10) 0.0341(5) Uani 1 1 d . . . .
C91 C 0.73964(13) 0.72000(10) 0.34834(9) 0.0287(5) Uani 1 1 d . . . .
H91A H 0.754991 0.684447 0.365340 0.034 Uiso 1 1 calc R . . .
H91B H 0.775211 0.746781 0.372786 0.034 Uiso 1 1 calc R . . .
C92 C 0.75292(14) 0.77639(8) 0.27191(10) 0.0284(5) Uani 1 1 d . . . .
H92A H 0.782781 0.801040 0.301517 0.034 Uiso 1 1 calc R . . .
H92B H 0.696540 0.788972 0.256724 0.034 Uiso 1 1 calc R . . .
C93 C 0.79154(14) 0.77609(8) 0.22714(9) 0.0278(5) Uani 1 1 d . . . .
H93A H 0.761207 0.799996 0.196954 0.033 Uiso 1 1 calc R . . .
H93B H 0.847712 0.789119 0.242004 0.033 Uiso 1 1 calc DR . . .
C94 C 0.83878(13) 0.69893(9) 0.30431(9) 0.0265(5) Uani 1 1 d . . . .
H94A H 0.846601 0.665870 0.326356 0.032 Uiso 1 1 calc R . . .
H94B H 0.879332 0.725485 0.324709 0.032 Uiso 1 1 calc R . . .
C95 C 0.84939(13) 0.68689(9) 0.24941(9) 0.0262(5) Uani 1 1 d . . . .
H95A H 0.904886 0.695799 0.251132 0.031 Uiso 1 1 calc DR . . .
H95B H 0.840074 0.648406 0.240712 0.031 Uiso 1 1 calc R . . .
C96 C 0.69638(13) 0.68665(9) 0.25195(9) 0.0264(5) Uani 1 1 d . . . .
H96A H 0.640704 0.695296 0.250015 0.032 Uiso 1 1 calc R . . .
H96B H 0.706503 0.648410 0.261581 0.032 Uiso 1 1 calc R . . .
C97 C 0.70684(13) 0.69762(9) 0.19695(9) 0.0275(5) Uani 1 1 d . . . .
H97A H 0.699401 0.664112 0.175618 0.033 Uiso 1 1 calc R . . .
H97B H 0.665889 0.723686 0.176012 0.033 Uiso 1 1 calc R . . .
C98 C 0.80709(14) 0.71774(9) 0.15267(9) 0.0282(5) Uani 1 1 d . . . .
H98A H 0.798579 0.680722 0.138458 0.034 Uiso 1 1 calc R . . .
H98B H 0.767740 0.740953 0.125917 0.034 Uiso 1 1 calc R . . .
C99 C 0.89044(14) 0.73510(9) 0.15702(9) 0.0288(5) Uani 1 1 d . . . .
C100 C 0.90692(14) 0.78851(9) 0.15065(9) 0.0304(5) Uani 1 1 d . . . .
H100 H 0.865375 0.814577 0.142400 0.037 Uiso 1 1 calc R . . .
C101 C 0.98624(15) 0.80314(10) 0.15665(10) 0.0327(5) Uani 1 1 d . . . .
C102 C 1.04712(15) 0.76541(11) 0.16724(10) 0.0360(5) Uani 1 1 d . . . .
H102 H 1.100464 0.775828 0.170827 0.043 Uiso 1 1 calc R . . .
C103 C 1.02883(16) 0.71198(11) 0.17255(11) 0.0380(6) Uani 1 1 d . . . .
C104 C 0.95104(15) 0.69685(10) 0.16683(10) 0.0336(5) Uani 1 1 d . . . .
H104 H 0.938858 0.660199 0.169605 0.040 Uiso 1 1 calc R . . .
C105 C 1.08078(18) 0.87289(12) 0.15918(14) 0.0512(7) Uani 1 1 d . . . .
H10A H 1.100362 0.855455 0.131890 0.061 Uiso 1 1 calc R . . .
H10B H 1.116725 0.862687 0.196011 0.061 Uiso 1 1 calc R . . .
C106 C 1.0797(2) 0.93233(14) 0.1525(2) 0.0780(12) Uani 1 1 d . . . .
H10C H 1.042633 0.941906 0.116303 0.117 Uiso 1 1 calc GR . . .
H10D H 1.133964 0.944913 0.156365 0.117 Uiso 1 1 calc GR . . .
H10E H 1.061780 0.949087 0.180431 0.117 Uiso 1 1 calc GR . . .
C107 C 1.16719(18) 0.68653(14) 0.19239(14) 0.0548(8) Uani 1 1 d . . . .
H10F H 1.184806 0.715050 0.220210 0.066 Uiso 1 1 calc R . . .
H10G H 1.173041 0.699751 0.158116 0.066 Uiso 1 1 calc R . . .
C108 C 1.2165(2) 0.63768(18) 0.21121(19) 0.0801(13) Uani 1 1 d . . . .
H10H H 1.197757 0.609558 0.183660 0.120 Uiso 1 1 calc GR . . .
H10I H 1.211101 0.625464 0.245551 0.120 Uiso 1 1 calc GR . . .
H10J H 1.273057 0.645771 0.216839 0.120 Uiso 1 1 calc GR . . .
F7 F 1.16923(12) 0.79608(8) 0.37443(8) 0.0607(5) Uani 1 1 d . . . .
P2 P 1.23004(15) 0.78356(8) 0.34185(12) 0.0408(3) Uani 0.854(3) 1 d . P B 1
F8 F 1.28965(16) 0.77012(9) 0.30920(12) 0.0505(6) Uani 0.854(3) 1 d . P B 1
F9 F 1.16110(13) 0.74790(13) 0.30033(9) 0.0688(7) Uani 0.854(3) 1 d . P B 1
F10 F 1.1979(2) 0.83438(13) 0.30482(16) 0.0987(13) Uani 0.854(3) 1 d . P B 1
F11 F 1.29799(19) 0.81725(14) 0.38561(12) 0.0881(10) Uani 0.854(3) 1 d . P B 1
F12 F 1.25916(13) 0.73175(9) 0.37811(10) 0.0616(6) Uani 0.854(3) 1 d . P B 1
P2A P 1.2327(10) 0.7923(6) 0.3406(7) 0.0408(3) Uani 0.146(3) 1 d D P B 2
F17 F 1.2843(12) 0.7905(7) 0.3035(8) 0.0505(6) Uani 0.146(3) 1 d D P B 2
F18 F 1.1558(8) 0.7906(9) 0.2918(6) 0.0688(7) Uani 0.146(3) 1 d D P B 2
F19 F 1.2472(13) 0.8522(7) 0.3445(9) 0.0987(13) Uani 0.146(3) 1 d D P B 2
F20 F 1.3108(11) 0.7830(8) 0.3876(7) 0.0881(10) Uani 0.146(3) 1 d D P B 2
F21 F 1.2257(8) 0.7296(5) 0.3384(6) 0.0616(6) Uani 0.146(3) 1 d D P B 2
P1 P 0.30972(4) 0.80416(3) 0.15602(3) 0.04297(18) Uani 1 1 d . . . .
F1 F 0.24055(12) 0.80304(8) 0.18207(9) 0.0674(5) Uani 1 1 d . . . .
F2 F 0.38151(11) 0.80471(7) 0.13073(8) 0.0538(4) Uani 1 1 d . . . .
F3 F 0.27643(13) 0.75111(9) 0.12205(10) 0.0697(7) Uani 0.907(2) 1 d . P C 1
F4 F 0.25754(15) 0.83900(11) 0.10611(10) 0.0779(7) Uani 0.907(2) 1 d . P C 1
F5 F 0.34509(13) 0.85712(8) 0.18852(9) 0.0618(6) Uani 0.907(2) 1 d . P C 1
F6 F 0.36494(15) 0.76857(10) 0.20427(9) 0.0691(6) Uani 0.907(2) 1 d . P C 1
F13 F 0.2287(15) 0.7853(11) 0.1099(10) 0.0779(7) Uani 0.093(2) 1 d . P C 2
F14 F 0.2789(13) 0.8643(8) 0.1402(10) 0.0618(6) Uani 0.093(2) 1 d . P C 2
F15 F 0.3789(15) 0.8218(10) 0.2129(9) 0.0691(6) Uani 0.093(2) 1 d . P C 2
F16 F 0.3197(14) 0.7475(9) 0.1726(11) 0.0697(7) Uani 0.093(2) 1 d . P C 2
O17 O 0.54968(14) 0.77445(11) 0.21143(10) 0.0652(6) Uani 1 1 d . . . .
H17C H 0.513381 0.777462 0.180374 0.098 Uiso 1 1 d G . . .
H17D H 0.528272 0.776169 0.236177 0.098 Uiso 1 1 d G . . .
O18 O 0.99071(11) 0.77521(8) 0.29126(8) 0.0445(4) Uani 1 1 d . . . .
H18C H 1.020514 0.783223 0.323401 0.067 Uiso 1 1 d G . . .
H18D H 1.019913 0.766135 0.272582 0.067 Uiso 1 1 d DG . . .

loop_
_atom_site_aniso_label
_atom_site_aniso_U_11
_atom_site_aniso_U_22
_atom_site_aniso_U_33
_atom_site_aniso_U_23
_atom_site_aniso_U_13
_atom_site_aniso_U_12
O1 0.0251(8) 0.0365(9) 0.0278(8) -0.0022(7) 0.0047(6) 0.0036(7)
O2 0.0329(8) 0.0173(7) 0.0209(7) -0.0008(6) 0.0052(6) 0.0041(6)
O3 0.0351(9) 0.0242(8) 0.0365(9) 0.0030(7) 0.0185(7) 0.0015(7)
O4 0.0330(9) 0.0312(9) 0.0460(10) 0.0048(7) 0.0164(8) -0.0014(7)
O5 0.0364(9) 0.0152(7) 0.0247(8) -0.0002(6) -0.0012(6) 0.0017(6)
O6 0.0442(10) 0.0430(10) 0.0345(9) 0.0057(8) 0.0177(8) 0.0101(8)
O7 0.0265(8) 0.0334(8) 0.0295(8) 0.0003(7) 0.0089(6) -0.0041(6)
O8 0.0285(8) 0.0162(7) 0.0270(8) 0.0024(6) -0.0006(6) -0.0033(6)
O9 0.0281(8) 0.0268(8) 0.0389(9) 0.0006(7) 0.0148(7) 0.0006(6)
O10 0.0426(10) 0.0295(9) 0.0494(10) 0.0016(7) 0.0278(8) 0.0054(7)
O11 0.0339(8) 0.0181(7) 0.0206(7) 0.0016(6) 0.0051(6) -0.0018(6)
O12 0.0280(8) 0.0416(10) 0.0352(9) 0.0100(7) 0.0005(7) -0.0021(7)
C1 0.0274(11) 0.0159(10) 0.0265(11) -0.0006(8) 0.0037(9) 0.0013(8)
C2 0.0288(11) 0.0187(10) 0.0304(11) 0.0005(8) 0.0107(9) 0.0001(8)
C3 0.0325(11) 0.0167(10) 0.0247(10) 0.0004(8) 0.0090(9) 0.0003(8)
C4 0.0304(11) 0.0113(9) 0.0258(11) 0.0011(8) 0.0068(9) -0.0006(8)
C5 0.0330(12) 0.0156(10) 0.0246(11) 0.0015(8) 0.0042(9) -0.0018(8)
C6 0.0294(11) 0.0208(10) 0.0299(11) 0.0039(9) 0.0028(9) -0.0003(9)
C7 0.0283(11) 0.0217(10) 0.0361(12) 0.0035(9) 0.0110(10) 0.0004(9)
C8 0.0324(11) 0.0164(10) 0.0278(11) 0.0018(8) 0.0111(9) 0.0004(8)
C9 0.0288(11) 0.0110(9) 0.0253(10) 0.0006(8) 0.0069(9) 0.0003(8)
C10 0.0306(11) 0.0121(9) 0.0255(10) -0.0004(8) 0.0084(9) 0.0019(8)
C11 0.0335(12) 0.0174(10) 0.0258(11) 0.0020(8) 0.0043(9) -0.0031(9)
C12 0.0293(11) 0.0159(10) 0.0241(10) 0.0000(8) 0.0071(9) 0.0034(8)
C13 0.0263(11) 0.0323(12) 0.0357(12) 0.0008(10) 0.0096(10) -0.0020(9)
C14 0.0260(11) 0.0345(13) 0.0373(13) -0.0014(10) 0.0061(10) -0.0037(10)
C15 0.0300(12) 0.0325(12) 0.0346(12) -0.0002(10) 0.0063(10) 0.0022(10)
C16 0.0398(14) 0.0432(15) 0.0365(13) 0.0014(11) 0.0064(11) 0.0102(11)
C17 0.0295(12) 0.0441(14) 0.0420(14) -0.0018(12) 0.0082(11) -0.0017(11)
C18 0.0335(14) 0.0561(18) 0.0458(15) -0.0023(13) 0.0037(12) -0.0067(12)
C19 0.066(2) 0.0493(17) 0.0384(15) 0.0026(13) 0.0100(14) -0.0144(15)
C20 0.086(3) 0.068(2) 0.0462(18) -0.0048(16) 0.0122(17) -0.033(2)
C21 0.0293(11) 0.0209(10) 0.0185(10) 0.0005(8) 0.0047(8) 0.0017(8)
C22 0.0258(10) 0.0221(10) 0.0182(9) 0.0006(8) 0.0013(8) 0.0029(8)
C23 0.0280(11) 0.0222(11) 0.0243(10) 0.0022(8) 0.0036(9) 0.0042(9)
C24 0.0273(11) 0.0311(12) 0.0308(12) 0.0042(9) 0.0071(9) 0.0065(9)
C25 0.0259(11) 0.0276(11) 0.0263(11) 0.0048(9) 0.0024(9) -0.0006(9)
C26 0.0257(11) 0.0241(11) 0.0206(10) 0.0008(8) 0.0004(8) -0.0001(8)
C27 0.0275(11) 0.0218(10) 0.0184(10) 0.0015(8) 0.0004(8) 0.0003(8)
C28 0.0357(12) 0.0203(10) 0.0232(10) -0.0012(8) 0.0066(9) 0.0034(9)
C29 0.0365(12) 0.0248(11) 0.0262(11) -0.0009(9) 0.0116(9) 0.0047(9)
C30 0.0321(12) 0.0239(11) 0.0225(10) 0.0015(8) 0.0083(9) 0.0011(9)
C31 0.0315(11) 0.0206(10) 0.0211(10) 0.0006(8) 0.0074(9) 0.0023(8)
C32 0.0320(12) 0.0222(11) 0.0213(10) -0.0001(8) 0.0017(9) -0.0028(9)
C33 0.0316(13) 0.0387(14) 0.0514(15) 0.0080(12) 0.0160(12) 0.0035(11)
C34 0.0372(14) 0.0431(15) 0.0637(18) 0.0071(13) 0.0231(13) -0.0014(12)
C35 0.0502(17) 0.0559(18) 0.072(2) 0.0243(16) 0.0289(16) 0.0074(14)
C36 0.081(3) 0.063(2) 0.084(3) 0.0196(19) 0.045(2) 0.0155(19)
C37 0.0368(13) 0.0301(12) 0.0342(12) 0.0021(10) 0.0186(10) 0.0055(10)
C38 0.0396(14) 0.0332(13) 0.0420(14) 0.0062(11) 0.0207(11) 0.0017(11)
C39 0.0413(15) 0.0412(15) 0.0590(17) 0.0101(13) 0.0243(13) 0.0043(12)
C40 0.0459(16) 0.0530(18) 0.076(2) 0.0127(16) 0.0303(16) 0.0007(14)
C41 0.0364(12) 0.0135(9) 0.0273(11) 0.0011(8) 0.0069(9) 0.0034(8)
C42 0.0297(11) 0.0112(9) 0.0281(11) 0.0023(8) 0.0059(9) 0.0019(8)
C43 0.0267(11) 0.0174(10) 0.0280(11) 0.0008(8) 0.0005(9) 0.0001(8)
C44 0.0242(11) 0.0195(10) 0.0350(12) 0.0006(9) 0.0060(9) -0.0009(8)
C45 0.0290(11) 0.0157(10) 0.0283(11) 0.0011(8) 0.0071(9) -0.0014(8)
C46 0.0262(11) 0.0126(9) 0.0268(11) 0.0015(8) 0.0050(9) -0.0015(8)
C47 0.0281(11) 0.0113(9) 0.0291(11) 0.0013(8) 0.0069(9) 0.0001(8)
C48 0.0254(11) 0.0179(10) 0.0322(11) 0.0039(8) 0.0063(9) 0.0020(8)
C49 0.0307(12) 0.0215(11) 0.0376(13) 0.0054(9) 0.0127(10) 0.0051(9)
C50 0.0402(13) 0.0193(10) 0.0313(12) 0.0049(9) 0.0148(10) 0.0059(9)
C51 0.0393(13) 0.0166(10) 0.0271(11) -0.0002(8) 0.0069(10) 0.0027(9)
C52 0.0257(10) 0.0156(9) 0.0267(11) 0.0024(8) 0.0045(9) -0.0021(8)
C53 0.0261(11) 0.0281(11) 0.0398(13) 0.0016(10) 0.0119(10) 0.0015(9)
C54 0.0340(12) 0.0332(13) 0.0421(14) -0.0032(11) 0.0182(11) -0.0004(10)
C55 0.0329(12) 0.0385(13) 0.0381(13) 0.0015(11) 0.0128(10) -0.0035(10)
C56 0.0465(16) 0.067(2) 0.0454(16) 0.0061(14) 0.0190(13) -0.0070(14)
C57 0.0470(15) 0.0411(14) 0.0456(15) 0.0064(12) 0.0242(12) 0.0184(12)
C58 0.0637(19) 0.0576(18) 0.0474(16) 0.0061(14) 0.0315(15) 0.0213(15)
C59 0.067(2) 0.074(2) 0.0578(19) 0.0243(17) 0.0371(17) 0.0275(18)
C60 0.087(3) 0.130(4) 0.061(2) 0.038(2) 0.043(2) 0.040(3)
C61 0.0223(10) 0.0203(10) 0.0213(10) 0.0007(8) 0.0009(8) -0.0016(8)
C62 0.0244(10) 0.0230(10) 0.0205(10) 0.0004(8) 0.0026(8) -0.0021(8)
C63 0.0302(11) 0.0218(10) 0.0284(11) 0.0061(9) 0.0091(9) -0.0017(9)
C64 0.0325(12) 0.0291(12) 0.0309(12) 0.0045(9) 0.0138(10) -0.0022(9)
C65 0.0350(12) 0.0280(11) 0.0256(11) 0.0005(9) 0.0127(9) 0.0033(9)
C66 0.0316(11) 0.0221(10) 0.0194(10) 0.0004(8) 0.0065(9) -0.0002(9)
C67 0.0257(10) 0.0213(10) 0.0188(10) 0.0009(8) 0.0027(8) -0.0022(8)
C68 0.0263(11) 0.0212(10) 0.0227(10) 0.0008(8) 0.0032(8) -0.0040(8)
C69 0.0237(10) 0.0268(11) 0.0247(10) -0.0006(9) 0.0052(8) -0.0063(9)
C70 0.0217(10) 0.0233(10) 0.0230(10) -0.0012(8) 0.0019(8) -0.0008(8)
C71 0.0243(10) 0.0209(10) 0.0236(10) 0.0010(8) 0.0019(8) -0.0014(8)
C72 0.0357(12) 0.0216(11) 0.0221(10) 0.0001(8) 0.0092(9) 0.0007(9)
C73 0.0404(14) 0.0413(15) 0.0599(17) -0.0028(13) 0.0272(13) 0.0017(12)
C77 0.0255(11) 0.0333(12) 0.0438(14) -0.0036(10) 0.0140(10) -0.0044(10)
C78 0.0303(12) 0.0397(14) 0.0536(16) -0.0013(12) 0.0201(12) 0.0010(11)
C79 0.0407(14) 0.0421(15) 0.0528(16) -0.0073(12) 0.0244(13) -0.0051(12)
C80 0.0611(19) 0.0468(17) 0.074(2) -0.0175(15) 0.0394(17) -0.0122(14)
C74 0.046(3) 0.044(2) 0.062(3) 0.003(3) 0.031(3) 0.0073(18)
C75 0.053(3) 0.061(3) 0.067(3) 0.001(2) 0.026(2) 0.004(2)
C76 0.080(4) 0.071(3) 0.094(4) -0.011(3) 0.044(3) 0.009(3)
C74A 0.046(3) 0.044(2) 0.062(3) 0.003(3) 0.031(3) 0.0073(18)
C75A 0.053(3) 0.061(3) 0.067(3) 0.001(2) 0.026(2) 0.004(2)
C76A 0.080(4) 0.071(3) 0.094(4) -0.011(3) 0.044(3) 0.009(3)
O13 0.0351(9) 0.0297(9) 0.0747(13) 0.0029(9) 0.0277(9) -0.0030(7)
O14 0.0426(11) 0.0306(10) 0.1040(18) 0.0045(10) 0.0394(12) 0.0030(8)
O15 0.0420(11) 0.0470(11) 0.0741(14) 0.0193(10) 0.0330(10) 0.0151(9)
O16 0.0392(10) 0.0331(9) 0.0562(11) -0.0004(8) 0.0220(9) -0.0057(8)
N1 0.0253(9) 0.0202(9) 0.0244(9) 0.0005(7) 0.0054(7) -0.0006(7)
N2 0.0224(9) 0.0213(9) 0.0269(9) 0.0004(7) 0.0060(7) -0.0017(7)
C81 0.0359(14) 0.0461(16) 0.075(2) -0.0049(14) 0.0298(14) -0.0053(12)
C82 0.0329(13) 0.0404(14) 0.0587(17) 0.0007(12) 0.0226(12) -0.0007(11)
C83 0.068(2) 0.0382(18) 0.204(6) 0.015(2) 0.076(3) 0.0138(17)
C84 0.0450(16) 0.0368(15) 0.107(3) 0.0039(16) 0.0408(18) 0.0058(13)
C85 0.0282(12) 0.0368(13) 0.0463(14) 0.0002(11) 0.0154(11) -0.0016(10)
C86 0.0377(13) 0.0287(12) 0.0521(15) 0.0006(11) 0.0203(12) 0.0019(10)
C87 0.0328(13) 0.0299(12) 0.0474(14) -0.0018(11) 0.0179(11) -0.0057(10)
C88 0.0270(11) 0.0321(12) 0.0292(11) -0.0019(9) 0.0086(9) -0.0017(9)
C89 0.0323(12) 0.0296(12) 0.0382(13) 0.0012(10) 0.0149(10) -0.0010(10)
C90 0.0337(13) 0.0289(12) 0.0409(13) -0.0002(10) 0.0139(11) -0.0038(10)
C91 0.0260(11) 0.0339(12) 0.0248(11) 0.0000(9) 0.0067(9) -0.0021(9)
C92 0.0320(12) 0.0174(10) 0.0353(12) -0.0001(9) 0.0108(10) 0.0000(9)
C93 0.0329(12) 0.0163(10) 0.0340(12) 0.0017(9) 0.0109(10) -0.0011(9)
C94 0.0222(10) 0.0269(11) 0.0286(11) 0.0040(9) 0.0061(9) 0.0016(9)
C95 0.0245(11) 0.0262(11) 0.0256(11) 0.0042(9) 0.0055(9) 0.0018(9)
C96 0.0231(10) 0.0252(11) 0.0277(11) -0.0022(9) 0.0044(9) -0.0045(9)
C97 0.0252(11) 0.0250(11) 0.0279(11) -0.0018(9) 0.0031(9) -0.0038(9)
C98 0.0320(12) 0.0288(11) 0.0214(10) 0.0002(9) 0.0058(9) 0.0008(9)
C99 0.0318(12) 0.0290(11) 0.0247(11) 0.0022(9) 0.0084(9) 0.0003(9)
C100 0.0319(12) 0.0305(12) 0.0291(11) 0.0014(9) 0.0106(9) 0.0014(10)
C101 0.0383(13) 0.0319(12) 0.0304(12) 0.0009(10) 0.0149(10) -0.0032(10)
C102 0.0315(12) 0.0436(14) 0.0351(13) 0.0040(11) 0.0139(10) -0.0003(11)
C103 0.0393(14) 0.0408(14) 0.0388(13) 0.0091(11) 0.0194(11) 0.0095(11)
C104 0.0383(13) 0.0287(12) 0.0350(12) 0.0044(10) 0.0140(10) 0.0026(10)
C105 0.0405(15) 0.0454(16) 0.074(2) 0.0015(14) 0.0270(15) -0.0086(13)
C106 0.0513(19) 0.0457(19) 0.142(4) 0.006(2) 0.040(2) -0.0097(15)
C107 0.0389(15) 0.069(2) 0.0642(19) 0.0198(16) 0.0270(14) 0.0118(14)
C108 0.053(2) 0.097(3) 0.101(3) 0.046(3) 0.040(2) 0.029(2)
F7 0.0731(12) 0.0603(11) 0.0664(11) 0.0002(9) 0.0468(10) -0.0053(9)
P2 0.0379(4) 0.0457(9) 0.0423(4) 0.0039(6) 0.0179(3) -0.0010(6)
F8 0.0410(10) 0.0557(16) 0.0617(13) 0.0028(14) 0.0260(9) 0.0046(13)
F9 0.0450(11) 0.112(2) 0.0512(12) -0.0179(14) 0.0193(9) -0.0200(14)
F10 0.122(3) 0.094(2) 0.121(3) 0.067(2) 0.095(2) 0.061(2)
F11 0.101(2) 0.096(2) 0.0830(16) -0.0410(18) 0.0509(15) -0.066(2)
F12 0.0483(12) 0.0667(13) 0.0716(15) 0.0265(12) 0.0223(11) 0.0068(10)
P2A 0.0379(4) 0.0457(9) 0.0423(4) 0.0039(6) 0.0179(3) -0.0010(6)
F17 0.0410(10) 0.0557(16) 0.0617(13) 0.0028(14) 0.0260(9) 0.0046(13)
F18 0.0450(11) 0.112(2) 0.0512(12) -0.0179(14) 0.0193(9) -0.0200(14)
F19 0.122(3) 0.094(2) 0.121(3) 0.067(2) 0.095(2) 0.061(2)
F20 0.101(2) 0.096(2) 0.0830(16) -0.0410(18) 0.0509(15) -0.066(2)
F21 0.0483(12) 0.0667(13) 0.0716(15) 0.0265(12) 0.0223(11) 0.0068(10)
P1 0.0387(4) 0.0426(4) 0.0511(4) -0.0059(3) 0.0197(3) -0.0054(3)
F1 0.0550(11) 0.0683(12) 0.0931(15) -0.0066(11) 0.0434(11) -0.0098(9)
F2 0.0586(10) 0.0460(9) 0.0696(11) -0.0085(8) 0.0381(9) -0.0053(8)
F3 0.0605(13) 0.0703(14) 0.0889(16) -0.0344(12) 0.0391(12) -0.0294(11)
F4 0.0682(14) 0.0924(18) 0.0721(15) 0.0092(14) 0.0221(12) 0.0244(13)
F5 0.0673(13) 0.0550(12) 0.0793(14) -0.0261(11) 0.0461(12) -0.0198(10)
F6 0.0803(15) 0.0746(15) 0.0574(12) 0.0140(11) 0.0299(12) 0.0191(13)
F13 0.0682(14) 0.0924(18) 0.0721(15) 0.0092(14) 0.0221(12) 0.0244(13)
F14 0.0673(13) 0.0550(12) 0.0793(14) -0.0261(11) 0.0461(12) -0.0198(10)
F15 0.0803(15) 0.0746(15) 0.0574(12) 0.0140(11) 0.0299(12) 0.0191(13)
F16 0.0605(13) 0.0703(14) 0.0889(16) -0.0344(12) 0.0391(12) -0.0294(11)
O17 0.0524(13) 0.0777(16) 0.0559(13) -0.0089(13) 0.0055(11) 0.0090(12)
O18 0.0352(10) 0.0537(12) 0.0404(10) 0.0027(9) 0.0069(8) -0.0041(9)

loop_
_atom_type_symbol
_atom_type_description
_atom_type_scat_dispersion_real
_atom_type_scat_dispersion_imag
_atom_type_scat_source
C C 0.0181 0.0091 'International Tables Vol C Tables 4.2.6.8 and 6.1.1.4'
H H 0.0000 0.0000 'International Tables Vol C Tables 4.2.6.8 and 6.1.1.4'
F F 0.0727 0.0534 'International Tables Vol C Tables 4.2.6.8 and 6.1.1.4'
N N 0.0311 0.0180 'International Tables Vol C Tables 4.2.6.8 and 6.1.1.4'
O O 0.0492 0.0322 'International Tables Vol C Tables 4.2.6.8 and 6.1.1.4'
P P 0.2955 0.4335 'International Tables Vol C Tables 4.2.6.8 and 6.1.1.4'

loop_
_geom_angle_atom_site_label_1
_geom_angle_atom_site_label_2
_geom_angle_atom_site_label_3
_geom_angle
C1 O1 C13 118.29(17)
C12 O2 C31 112.05(15)
C30 O3 C37 117.96(17)
C25 O4 C33 118.54(19)
C51 O5 C32 113.97(16)
C50 O6 C57 119.32(19)
C45 O7 C53 118.42(17)
C52 O8 C71 113.38(15)
C70 O9 C77 117.88(17)
C65 O10 C73 118.83(19)
C11 O11 C72 111.44(15)
C6 O12 C17 117.71(19)
O1 C1 C2 122.7(2)
O1 C1 C10 116.72(19)
C10 C1 C2 120.6(2)
C1 C2 H2 119.8
C3 C2 C1 120.3(2)
C3 C2 H2 119.8
C2 C3 H3 119.2
C2 C3 C4 121.7(2)
C4 C3 H3 119.2
C3 C4 C5 122.2(2)
C3 C4 C9 117.76(19)
C5 C4 C9 120.0(2)
C4 C5 C11 120.2(2)
C6 C5 C4 119.7(2)
C6 C5 C11 120.0(2)
O12 C6 C5 117.3(2)
O12 C6 C7 122.3(2)
C5 C6 C7 120.4(2)
C6 C7 H7 119.7
C8 C7 C6 120.6(2)
C8 C7 H7 119.7
C7 C8 H8 119.3
C7 C8 C9 121.5(2)
C9 C8 H8 119.3
C8 C9 C4 117.79(19)
C10 C9 C4 120.3(2)
C10 C9 C8 121.93(19)
C1 C10 C9 119.4(2)
C1 C10 C12 119.84(19)
C9 C10 C12 120.71(19)
O11 C11 C5 108.24(17)
O11 C11 H11A 110.1
O11 C11 H11B 110.1
C5 C11 H11A 110.1
C5 C11 H11B 110.1
H11A C11 H11B 108.4
O2 C12 C10 107.72(16)
O2 C12 H12A 110.2
O2 C12 H12B 110.2
C10 C12 H12A 110.2
C10 C12 H12B 110.2
H12A C12 H12B 108.5
O1 C13 H13A 110.2
O1 C13 H13B 110.2
O1 C13 C14 107.48(19)
H13A C13 H13B 108.5
C14 C13 H13A 110.2
C14 C13 H13B 110.2
C13 C14 H14A 108.9
C13 C14 H14B 108.9
C13 C14 C15 113.6(2)
H14A C14 H14B 107.7
C15 C14 H14A 108.9
C15 C14 H14B 108.9
C14 C15 H15A 109.0
C14 C15 H15B 109.0
H15A C15 H15B 107.8
C16 C15 C14 112.7(2)
C16 C15 H15A 109.0
C16 C15 H15B 109.0
C15 C16 H16A 109.5
C15 C16 H16B 109.5
C15 C16 H16C 109.5
H16A C16 H16B 109.5
H16A C16 H16C 109.5
H16B C16 H16C 109.5
O12 C17 H17A 110.1
O12 C17 H17B 110.1
O12 C17 C18 107.8(2)
H17A C17 H17B 108.5
C18 C17 H17A 110.1
C18 C17 H17B 110.1
C17 C18 H18A 108.8
C17 C18 H18B 108.8
C17 C18 C19 113.6(2)
H18A C18 H18B 107.7
C19 C18 H18A 108.8
C19 C18 H18B 108.8
C18 C19 H19A 109.1
C18 C19 H19B 109.1
H19A C19 H19B 107.9
C20 C19 C18 112.4(3)
C20 C19 H19A 109.1
C20 C19 H19B 109.1
C19 C20 H20A 109.5
C19 C20 H20B 109.5
C19 C20 H20C 109.5
H20A C20 H20B 109.5
H20A C20 H20C 109.5
H20B C20 H20C 109.5
C22 C21 C31 119.81(19)
C30 C21 C22 119.59(19)
C30 C21 C31 120.5(2)
C21 C22 C27 120.2(2)
C23 C22 C21 122.42(19)
C23 C22 C27 117.4(2)
C22 C23 H23 119.1
C24 C23 C22 121.8(2)
C24 C23 H23 119.1
C23 C24 H24 119.9
C23 C24 C25 120.2(2)
C25 C24 H24 119.9
O4 C25 C24 123.0(2)
O4 C25 C26 116.7(2)
C26 C25 C24 120.3(2)
C25 C26 C27 119.8(2)
C25 C26 C32 120.4(2)
C27 C26 C32 119.3(2)
C22 C27 C26 120.3(2)
C28 C27 C22 117.5(2)
C28 C27 C26 122.1(2)
C27 C28 H28 118.9
C29 C28 C27 122.1(2)
C29 C28 H28 118.9
C28 C29 H29 119.9
C28 C29 C30 120.2(2)
C30 C29 H29 119.9
O3 C30 C21 117.64(19)
O3 C30 C29 122.0(2)
C21 C30 C29 120.3(2)
O2 C31 C21 106.93(16)
O2 C31 H31A 110.3
O2 C31 H31B 110.3
C21 C31 H31A 110.3
C21 C31 H31B 110.3
H31A C31 H31B 108.6
O5 C32 C26 104.80(16)
O5 C32 H32A 110.8
O5 C32 H32B 110.8
C26 C32 H32A 110.8
C26 C32 H32B 110.8
H32A C32 H32B 108.9
O4 C33 H33A 110.1
O4 C33 H33B 110.1
O4 C33 C34 107.8(2)
H33A C33 H33B 108.5
C34 C33 H33A 110.1
C34 C33 H33B 110.1
C33 C34 H34A 108.7
C33 C34 H34B 108.7
C33 C34 C35 114.4(2)
H34A C34 H34B 107.6
C35 C34 H34A 108.7
C35 C34 H34B 108.7
C34 C35 H35A 108.5
C34 C35 H35B 108.5
H35A C35 H35B 107.5
C36 C35 C34 115.1(3)
C36 C35 H35A 108.5
C36 C35 H35B 108.5
C35 C36 H36A 109.5
C35 C36 H36B 109.5
C35 C36 H36C 109.5
H36A C36 H36B 109.5
H36A C36 H36C 109.5
H36B C36 H36C 109.5
O3 C37 H37A 110.2
O3 C37 H37B 110.2
O3 C37 C38 107.60(19)
H37A C37 H37B 108.5
C38 C37 H37A 110.2
C38 C37 H37B 110.2
C37 C38 H38A 109.1
C37 C38 H38B 109.1
C37 C38 C39 112.6(2)
H38A C38 H38B 107.8
C39 C38 H38A 109.1
C39 C38 H38B 109.1
C38 C39 H39A 109.1
C38 C39 H39B 109.1
C38 C39 C40 112.3(2)
H39A C39 H39B 107.9
C40 C39 H39A 109.1
C40 C39 H39B 109.1
C39 C40 H40A 109.5
C39 C40 H40B 109.5
C39 C40 H40C 109.5
H40A C40 H40B 109.5
H40A C40 H40C 109.5
H40B C40 H40C 109.5
C42 C41 C51 120.0(2)
C50 C41 C42 119.6(2)
C50 C41 C51 120.3(2)
C43 C42 C41 122.1(2)
C43 C42 C47 117.5(2)
C47 C42 C41 120.4(2)
C42 C43 H43 119.2
C44 C43 C42 121.7(2)
C44 C43 H43 119.2
C43 C44 H44 119.6
C43 C44 C45 120.7(2)
C45 C44 H44 119.6
O7 C45 C44 122.6(2)
O7 C45 C46 117.22(19)
C46 C45 C44 120.1(2)
C45 C46 C47 119.38(19)
C45 C46 C52 120.2(2)
C47 C46 C52 120.37(19)
C42 C47 C46 120.5(2)
C48 C47 C42 117.6(2)
C48 C47 C46 121.9(2)
C47 C48 H48 119.1
C49 C48 C47 121.7(2)
C49 C48 H48 119.1
C48 C49 H49 119.9
C48 C49 C50 120.3(2)
C50 C49 H49 119.9
O6 C50 C41 116.6(2)
O6 C50 C49 122.9(2)
C41 C50 C49 120.5(2)
O5 C51 C41 106.25(17)
O5 C51 H51A 110.5
O5 C51 H51B 110.5
C41 C51 H51A 110.5
C41 C51 H51B 110.5
H51A C51 H51B 108.7
O8 C52 C46 106.76(16)
O8 C52 H52A 110.4
O8 C52 H52B 110.4
C46 C52 H52A 110.4
C46 C52 H52B 110.4
H52A C52 H52B 108.6
O7 C53 H53A 110.2
O7 C53 H53B 110.2
O7 C53 C54 107.62(19)
H53A C53 H53B 108.5
C54 C53 H53A 110.2
C54 C53 H53B 110.2
C53 C54 H54A 108.7
C53 C54 H54B 108.7
C53 C54 C55 114.3(2)
H54A C54 H54B 107.6
C55 C54 H54A 108.7
C55 C54 H54B 108.7
C54 C55 H55A 109.1
C54 C55 H55B 109.1
C54 C55 C56 112.4(2)
H55A C55 H55B 107.8
C56 C55 H55A 109.1
C56 C55 H55B 109.1
C55 C56 H56A 109.5
C55 C56 H56B 109.5
C55 C56 H56C 109.5
H56A C56 H56B 109.5
H56A C56 H56C 109.5
H56B C56 H56C 109.5
O6 C57 H57A 110.4
O6 C57 H57B 110.4
O6 C57 C58 106.7(2)
H57A C57 H57B 108.6
C58 C57 H57A 110.4
C58 C57 H57B 110.4
C57 C58 H58A 108.8
C57 C58 H58B 108.8
C57 C58 C59 113.6(3)
H58A C58 H58B 107.7
C59 C58 H58A 108.8
C59 C58 H58B 108.8
C58 C59 H59A 109.2
C58 C59 H59B 109.2
C58 C59 C60 112.2(3)
H59A C59 H59B 107.9
C60 C59 H59A 109.2
C60 C59 H59B 109.2
C59 C60 H60A 109.5
C59 C60 H60B 109.5
C59 C60 H60C 109.5
H60A C60 H60B 109.5
H60A C60 H60C 109.5
H60B C60 H60C 109.5
C62 C61 C71 120.15(19)
C70 C61 C62 119.89(19)
C70 C61 C71 119.5(2)
C61 C62 C67 120.3(2)
C63 C62 C61 122.36(19)
C63 C62 C67 117.3(2)
C62 C63 H63 119.1
C64 C63 C62 121.9(2)
C64 C63 H63 119.1
C63 C64 H64 119.9
C63 C64 C65 120.3(2)
C65 C64 H64 119.9
O10 C65 C64 122.5(2)
O10 C65 C66 117.2(2)
C66 C65 C64 120.2(2)
C65 C66 C67 119.8(2)
C65 C66 C72 120.4(2)
C67 C66 C72 119.6(2)
C66 C67 C62 120.4(2)
C66 C67 C68 122.16(19)
C68 C67 C62 117.5(2)
C67 C68 H68 119.0
C69 C68 C67 121.9(2)
C69 C68 H68 119.0
C68 C69 H69 119.9
C68 C69 C70 120.2(2)
C70 C69 H69 119.9
O9 C70 C61 117.16(19)
O9 C70 C69 122.7(2)
C61 C70 C69 120.1(2)
O8 C71 C61 105.15(16)
O8 C71 H71A 110.7
O8 C71 H71B 110.7
C61 C71 H71A 110.7
C61 C71 H71B 110.7
H71A C71 H71B 108.8
O11 C72 C66 106.93(17)
O11 C72 H72A 110.3
O11 C72 H72B 110.3
C66 C72 H72A 110.3
C66 C72 H72B 110.3
H72A C72 H72B 108.6
O10 C73 H73A 111.1
O10 C73 H73B 111.1
O10 C73 H73C 110.2
O10 C73 H73D 110.2
O10 C73 C74 103.1(5)
O10 C73 C74A 107.7(3)
H73A C73 H73B 109.1
H73C C73 H73D 108.5
C74 C73 H73A 111.1
C74 C73 H73B 111.1
C74A C73 H73C 110.2
C74A C73 H73D 110.2
O9 C77 H77A 110.2
O9 C77 H77B 110.2
O9 C77 C78 107.57(19)
H77A C77 H77B 108.5
C78 C77 H77A 110.2
C78 C77 H77B 110.2
C77 C78 H78A 108.7
C77 C78 H78B 108.7
C77 C78 C79 114.2(2)
H78A C78 H78B 107.6
C79 C78 H78A 108.7
C79 C78 H78B 108.7
C78 C79 H79A 108.9
C78 C79 H79B 108.9
H79A C79 H79B 107.7
C80 C79 C78 113.6(3)
C80 C79 H79A 108.9
C80 C79 H79B 108.9
C79 C80 H80A 109.5
C79 C80 H80B 109.5
C79 C80 H80C 109.5
H80A C80 H80B 109.5
H80A C80 H80C 109.5
H80B C80 H80C 109.5
C73 C74 H74A 109.5
C73 C74 H74B 109.5
H74A C74 H74B 108.1
C75 C74 C73 110.8(8)
C75 C74 H74A 109.5
C75 C74 H74B 109.5
C74 C75 H75A 109.0
C74 C75 H75B 109.0
C74 C75 C76 113.1(9)
H75A C75 H75B 107.8
C76 C75 H75A 109.0
C76 C75 H75B 109.0
C75 C76 H76A 109.5
C75 C76 H76B 109.5
C75 C76 H76C 109.5
H76A C76 H76B 109.5
H76A C76 H76C 109.5
H76B C76 H76C 109.5
C73 C74A H74C 108.5
C73 C74A H74D 108.5
H74C C74A H74D 107.5
C75A C74A C73 115.1(4)
C75A C74A H74C 108.5
C75A C74A H74D 108.5
C74A C75A H75C 108.8
C74A C75A H75D 108.8
C74A C75A C76A 113.8(5)
H75C C75A H75D 107.7
C76A C75A H75C 108.8
C76A C75A H75D 108.8
C75A C76A H76D 109.5
C75A C76A H76E 109.5
C75A C76A H76F 109.5
H76D C76A H76E 109.5
H76D C76A H76F 109.5
H76E C76A H76F 109.5
C90 O13 C82 119.6(2)
C86 O14 C84 117.1(2)
C103 O15 C107 117.8(2)
C101 O16 C105 116.4(2)
C93 N1 C97 107.33(17)
C93 N1 C98 111.91(16)
C95 N1 C93 108.81(16)
C95 N1 C97 108.59(16)
C95 N1 C98 111.58(17)
C97 N1 C98 108.48(16)
C92 N2 C91 112.14(17)
C92 N2 C94 107.30(16)
C94 N2 C91 107.43(16)
C96 N2 C91 112.33(16)
C96 N2 C92 108.88(17)
C96 N2 C94 108.58(17)
H81A C81 H81B 109.5
H81A C81 H81C 109.5
H81B C81 H81C 109.5
C82 C81 H81A 109.5
C82 C81 H81B 109.5
C82 C81 H81C 109.5
O13 C82 C81 106.1(2)
O13 C82 H82A 110.5
O13 C82 H82B 110.5
C81 C82 H82A 110.5
C81 C82 H82B 110.5
H82A C82 H82B 108.7
H83A C83 H83B 109.5
H83A C83 H83C 109.5
H83B C83 H83C 109.5
C84 C83 H83A 109.5
C84 C83 H83B 109.5
C84 C83 H83C 109.5
O14 C84 C83 106.7(2)
O14 C84 H84A 110.4
O14 C84 H84B 110.4
C83 C84 H84A 110.4
C83 C84 H84B 110.4
H84A C84 H84B 108.6
C86 C85 H85 120.7
C90 C85 H85 120.7
C90 C85 C86 118.6(2)
O14 C86 C85 123.6(2)
O14 C86 C87 115.8(2)
C85 C86 C87 120.6(2)
C86 C87 H87 120.3
C88 C87 C86 119.4(2)
C88 C87 H87 120.3
C87 C88 C89 120.3(2)
C87 C88 C91 121.6(2)
C89 C88 C91 118.0(2)
C88 C89 H89 120.0
C90 C89 C88 120.0(2)
C90 C89 H89 120.0
O13 C90 C85 123.6(2)
O13 C90 C89 115.5(2)
C89 C90 C85 120.9(2)
N2 C91 H91A 108.5
N2 C91 H91B 108.5
C88 C91 N2 115.03(18)
C88 C91 H91A 108.5
C88 C91 H91B 108.5
H91A C91 H91B 107.5
N2 C92 H92A 109.9
N2 C92 H92B 109.9
N2 C92 C93 109.11(17)
H92A C92 H92B 108.3
C93 C92 H92A 109.9
C93 C92 H92B 109.9
N1 C93 C92 108.58(17)
N1 C93 H93A 110.0
N1 C93 H93B 110.0
C92 C93 H93A 110.0
C92 C93 H93B 110.0
H93A C93 H93B 108.4
N2 C94 H94A 109.9
N2 C94 H94B 109.9
N2 C94 C95 108.92(17)
H94A C94 H94B 108.3
C95 C94 H94A 109.9
C95 C94 H94B 109.9
N1 C95 C94 108.55(17)
N1 C95 H95A 110.0
N1 C95 H95B 110.0
C94 C95 H95A 110.0
C94 C95 H95B 110.0
H95A C95 H95B 108.4
N2 C96 H96A 110.0
N2 C96 H96B 110.0
N2 C96 C97 108.34(17)
H96A C96 H96B 108.4
C97 C96 H96A 110.0
C97 C96 H96B 110.0
N1 C97 C96 109.20(17)
N1 C97 H97A 109.8
N1 C97 H97B 109.8
C96 C97 H97A 109.8
C96 C97 H97B 109.8
H97A C97 H97B 108.3
N1 C98 H98A 108.7
N1 C98 H98B 108.7
H98A C98 H98B 107.6
C99 C98 N1 114.16(18)
C99 C98 H98A 108.7
C99 C98 H98B 108.7
C100 C99 C98 120.6(2)
C100 C99 C104 120.3(2)
C104 C99 C98 119.1(2)
C99 C100 H100 120.7
C99 C100 C101 118.6(2)
C101 C100 H100 120.7
O16 C101 C100 115.5(2)
O16 C101 C102 123.1(2)
C102 C101 C100 121.4(2)
C101 C102 H102 120.5
C101 C102 C103 118.9(2)
C103 C102 H102 120.5
O15 C103 C102 123.6(2)
O15 C103 C104 115.9(2)
C104 C103 C102 120.5(2)
C99 C104 H104 119.9
C103 C104 C99 120.3(2)
C103 C104 H104 119.9
O16 C105 H10A 110.4
O16 C105 H10B 110.4
O16 C105 C106 106.8(2)
H10A C105 H10B 108.6
C106 C105 H10A 110.4
C106 C105 H10B 110.4
C105 C106 H10C 109.5
C105 C106 H10D 109.5
C105 C106 H10E 109.5
H10C C106 H10D 109.5
H10C C106 H10E 109.5
H10D C106 H10E 109.5
O15 C107 H10F 110.3
O15 C107 H10G 110.3
O15 C107 C108 107.2(3)
H10F C107 H10G 108.5
C108 C107 H10F 110.3
C108 C107 H10G 110.3
C107 C108 H10H 109.5
C107 C108 H10I 109.5
C107 C108 H10J 109.5
H10H C108 H10I 109.5
H10H C108 H10J 109.5
H10I C108 H10J 109.5
F8 P2 F7 178.97(19)
F8 P2 F9 90.5(2)
F9 P2 F7 88.61(17)
F10 P2 F7 90.00(18)
F10 P2 F8 90.52(18)
F10 P2 F9 90.0(2)
F10 P2 F11 92.3(2)
F10 P2 F12 178.0(3)
F11 P2 F7 89.6(2)
F11 P2 F8 91.2(2)
F11 P2 F9 177.1(2)
F12 P2 F7 89.11(18)
F12 P2 F8 90.35(18)
F12 P2 F9 88.16(17)
F12 P2 F11 89.5(2)
F17 P2A F7 173.8(13)
F17 P2A F21 90.2(13)
F18 P2A F7 82.7(10)
F18 P2A F17 91.3(14)
F18 P2A F19 99.6(15)
F18 P2A F20 169.4(16)
F18 P2A F21 84.6(12)
F19 P2A F7 92.1(12)
F19 P2A F17 87.1(12)
F19 P2A F20 90.6(13)
F19 P2A F21 175.1(15)
F20 P2A F7 99.9(13)
F20 P2A F17 86.3(14)
F20 P2A F21 85.1(11)
F21 P2A F7 91.0(10)
F1 P1 F2 178.71(12)
F1 P1 F3 91.74(11)
F1 P1 F5 90.41(11)
F1 P1 F13 72.3(9)
F1 P1 F14 83.3(7)
F1 P1 F15 93.7(8)
F2 P1 F15 85.4(8)
F3 P1 F2 88.48(10)
F4 P1 F1 92.47(13)
F4 P1 F2 88.80(12)
F4 P1 F3 89.88(15)
F4 P1 F5 89.70(14)
F4 P1 F6 177.05(13)
F5 P1 F2 89.38(10)
F5 P1 F3 177.83(12)
F6 P1 F1 90.36(12)
F6 P1 F2 88.37(11)
F6 P1 F3 89.23(14)
F6 P1 F5 91.08(14)
F13 P1 F2 108.7(9)
F13 P1 F14 86.7(12)
F13 P1 F15 165.8(12)
F14 P1 F2 97.6(7)
F14 P1 F15 93.7(12)
F16 P1 F1 83.7(8)
F16 P1 F2 95.5(8)
F16 P1 F13 85.7(14)
F16 P1 F14 166.5(10)
F16 P1 F15 90.8(13)
H17C O17 H17D 109.5
H18C O18 H18D 109.5

loop_
_geom_bond_atom_site_label_1
_geom_bond_atom_site_label_2
_geom_bond_distance
O1 C1 1.369(3)
O1 C13 1.440(3)
O2 C12 1.433(2)
O2 C31 1.440(2)
O3 C30 1.370(3)
O3 C37 1.434(3)
O4 C25 1.367(3)
O4 C33 1.439(3)
O5 C32 1.435(3)
O5 C51 1.428(3)
O6 C50 1.366(3)
O6 C57 1.437(3)
O7 C45 1.368(3)
O7 C53 1.444(3)
O8 C52 1.431(2)
O8 C71 1.434(2)
O9 C70 1.363(3)
O9 C77 1.440(3)
O10 C65 1.371(3)
O10 C73 1.434(3)
O11 C11 1.427(2)
O11 C72 1.438(3)
O12 C6 1.367(3)
O12 C17 1.443(3)
C1 C2 1.415(3)
C1 C10 1.379(3)
C2 H2 0.9500
C2 C3 1.363(3)
C3 H3 0.9500
C3 C4 1.414(3)
C4 C5 1.428(3)
C4 C9 1.430(3)
C5 C6 1.377(3)
C5 C11 1.508(3)
C6 C7 1.420(3)
C7 H7 0.9500
C7 C8 1.361(3)
C8 H8 0.9500
C8 C9 1.424(3)
C9 C10 1.421(3)
C10 C12 1.502(3)
C11 H11A 0.9900
C11 H11B 0.9900
C12 H12A 0.9900
C12 H12B 0.9900
C13 H13A 0.9900
C13 H13B 0.9900
C13 C14 1.509(3)
C14 H14A 0.9900
C14 H14B 0.9900
C14 C15 1.520(3)
C15 H15A 0.9900
C15 H15B 0.9900
C15 C16 1.519(3)
C16 H16A 0.9800
C16 H16B 0.9800
C16 H16C 0.9800
C17 H17A 0.9900
C17 H17B 0.9900
C17 C18 1.504(4)
C18 H18A 0.9900
C18 H18B 0.9900
C18 C19 1.525(4)
C19 H19A 0.9900
C19 H19B 0.9900
C19 C20 1.523(4)
C20 H20A 0.9800
C20 H20B 0.9800
C20 H20C 0.9800
C21 C22 1.425(3)
C21 C30 1.384(3)
C21 C31 1.497(3)
C22 C23 1.421(3)
C22 C27 1.425(3)
C23 H23 0.9500
C23 C24 1.369(3)
C24 H24 0.9500
C24 C25 1.417(3)
C25 C26 1.375(3)
C26 C27 1.429(3)
C26 C32 1.499(3)
C27 C28 1.418(3)
C28 H28 0.9500
C28 C29 1.360(3)
C29 H29 0.9500
C29 C30 1.415(3)
C31 H31A 0.9900
C31 H31B 0.9900
C32 H32A 0.9900
C32 H32B 0.9900
C33 H33A 0.9900
C33 H33B 0.9900
C33 C34 1.512(4)
C34 H34A 0.9900
C34 H34B 0.9900
C34 C35 1.517(4)
C35 H35A 0.9900
C35 H35B 0.9900
C35 C36 1.514(5)
C36 H36A 0.9800
C36 H36B 0.9800
C36 H36C 0.9800
C37 H37A 0.9900
C37 H37B 0.9900
C37 C38 1.512(3)
C38 H38A 0.9900
C38 H38B 0.9900
C38 C39 1.518(4)
C39 H39A 0.9900
C39 H39B 0.9900
C39 C40 1.523(4)
C40 H40A 0.9800
C40 H40B 0.9800
C40 H40C 0.9800
C41 C42 1.429(3)
C41 C50 1.379(3)
C41 C51 1.503(3)
C42 C43 1.417(3)
C42 C47 1.422(3)
C43 H43 0.9500
C43 C44 1.360(3)
C44 H44 0.9500
C44 C45 1.416(3)
C45 C46 1.379(3)
C46 C47 1.429(3)
C46 C52 1.504(3)
C47 C48 1.422(3)
C48 H48 0.9500
C48 C49 1.369(3)
C49 H49 0.9500
C49 C50 1.413(3)
C51 H51A 0.9900
C51 H51B 0.9900
C52 H52A 0.9900
C52 H52B 0.9900
C53 H53A 0.9900
C53 H53B 0.9900
C53 C54 1.509(3)
C54 H54A 0.9900
C54 H54B 0.9900
C54 C55 1.523(4)
C55 H55A 0.9900
C55 H55B 0.9900
C55 C56 1.525(4)
C56 H56A 0.9800
C56 H56B 0.9800
C56 H56C 0.9800
C57 H57A 0.9900
C57 H57B 0.9900
C57 C58 1.509(4)
C58 H58A 0.9900
C58 H58B 0.9900
C58 C59 1.524(4)
C59 H59A 0.9900
C59 H59B 0.9900
C59 C60 1.537(5)
C60 H60A 0.9800
C60 H60B 0.9800
C60 H60C 0.9800
C61 C62 1.422(3)
C61 C70 1.381(3)
C61 C71 1.503(3)
C62 C63 1.422(3)
C62 C67 1.424(3)
C63 H63 0.9500
C63 C64 1.366(3)
C64 H64 0.9500
C64 C65 1.409(3)
C65 C66 1.383(3)
C66 C67 1.420(3)
C66 C72 1.500(3)
C67 C68 1.422(3)
C68 H68 0.9500
C68 C69 1.365(3)
C69 H69 0.9500
C69 C70 1.418(3)
C71 H71A 0.9900
C71 H71B 0.9900
C72 H72A 0.9900
C72 H72B 0.9900
C73 H73A 0.9900
C73 H73B 0.9900
C73 H73C 0.9900
C73 H73D 0.9900
C73 C74 1.667(12)
C73 C74A 1.495(5)
C77 H77A 0.9900
C77 H77B 0.9900
C77 C78 1.512(3)
C78 H78A 0.9900
C78 H78B 0.9900
C78 C79 1.516(4)
C79 H79A 0.9900
C79 H79B 0.9900
C79 C80 1.513(4)
C80 H80A 0.9800
C80 H80B 0.9800
C80 H80C 0.9800
C74 H74A 0.9900
C74 H74B 0.9900
C74 C75 1.490(13)
C75 H75A 0.9900
C75 H75B 0.9900
C75 C76 1.554(13)
C76 H76A 0.9800
C76 H76B 0.9800
C76 H76C 0.9800
C74A H74C 0.9900
C74A H74D 0.9900
C74A C75A 1.472(7)
C75A H75C 0.9900
C75A H75D 0.9900
C75A C76A 1.527(7)
C76A H76D 0.9800
C76A H76E 0.9800
C76A H76F 0.9800
O13 C82 1.419(3)
O13 C90 1.369(3)
O14 C84 1.449(3)
O14 C86 1.360(3)
O15 C103 1.355(3)
O15 C107 1.453(4)
O16 C101 1.372(3)
O16 C105 1.450(3)
N1 C93 1.508(3)
N1 C95 1.494(3)
N1 C97 1.511(3)
N1 C98 1.528(3)
N2 C91 1.527(3)
N2 C92 1.505(3)
N2 C94 1.512(3)
N2 C96 1.495(3)
C81 H81A 0.9800
C81 H81B 0.9800
C81 H81C 0.9800
C81 C82 1.512(4)
C82 H82A 0.9900
C82 H82B 0.9900
C83 H83A 0.9800
C83 H83B 0.9800
C83 H83C 0.9800
C83 C84 1.511(4)
C84 H84A 0.9900
C84 H84B 0.9900
C85 H85 0.9500
C85 C86 1.395(4)
C85 C90 1.394(4)
C86 C87 1.403(4)
C87 H87 0.9500
C87 C88 1.383(3)
C88 C89 1.388(3)
C88 C91 1.498(3)
C89 H89 0.9500
C89 C90 1.381(3)
C91 H91A 0.9900
C91 H91B 0.9900
C92 H92A 0.9900
C92 H92B 0.9900
C92 C93 1.536(3)
C93 H93A 0.9900
C93 H93B 0.9900
C94 H94A 0.9900
C94 H94B 0.9900
C94 C95 1.534(3)
C95 H95A 0.9900
C95 H95B 0.9900
C96 H96A 0.9900
C96 H96B 0.9900
C96 C97 1.530(3)
C97 H97A 0.9900
C97 H97B 0.9900
C98 H98A 0.9900
C98 H98B 0.9900
C98 C99 1.500(3)
C99 C100 1.389(3)
C99 C104 1.393(3)
C100 H100 0.9500
C100 C101 1.403(3)
C101 C102 1.386(4)
C102 H102 0.9500
C102 C103 1.393(4)
C103 C104 1.382(4)
C104 H104 0.9500
C105 H10A 0.9900
C105 H10B 0.9900
C105 C106 1.497(4)
C106 H10C 0.9800
C106 H10D 0.9800
C106 H10E 0.9800
C107 H10F 0.9900
C107 H10G 0.9900
C107 C108 1.484(5)
C108 H10H 0.9800
C108 H10I 0.9800
C108 H10J 0.9800
F7 P2 1.606(4)
F7 P2A 1.64(2)
P2 F8 1.595(3)
P2 F9 1.601(3)
P2 F10 1.582(3)
P2 F11 1.591(3)
P2 F12 1.585(3)
P2A F17 1.534(17)
P2A F18 1.516(14)
P2A F19 1.518(15)
P2A F20 1.523(15)
P2A F21 1.572(14)
P1 F1 1.5831(19)
P1 F2 1.6116(17)
P1 F3 1.594(2)
P1 F4 1.580(2)
P1 F5 1.583(2)
P1 F6 1.581(2)
P1 F13 1.60(3)
P1 F14 1.61(2)
P1 F15 1.63(2)
P1 F16 1.47(2)
O17 H17C 0.8502
O17 H17D 0.8508
O18 H18C 0.8500
O18 H18D 0.8498
